data_2022812
loop_
_publ_author_name
'Halz, Jan Henrik'
'Hentsch, Andreas'
'Wagner, Christoph'
'Merzweiler, Kurt'

_publ_section_title
;
 Synthesis and crystal structures of three Schiff bases derived from
 3-formylacetylacetone and benzyl-, tert-butyl- and (S)-methylbenzylamine
;
_journal_coeditor_code WM5685
_journal_issue 8
_journal_name_full 'Acta Crystallographica Section E Crystallographic Communications'
_journal_paper_doi 10.1107/S205698902300587X
_journal_volume 79
_journal_year 2023
_chemical_formula_iupac 'C13 H15 N O2'
_chemical_formula_moiety 'C13 H15 N O2'
_chemical_formula_sum 'C13 H15 N O2'
_chemical_formula_weight 217.26
_chemical_name_systematic
;
3-[(Benzylamino)methylidene]pentane-2,4-dione
;
_space_group_crystal_system monoclinic
_space_group_IT_number 14
_space_group_name_Hall '-P 2ybc'
_space_group_name_H-M_alt 'P 1 21/c 1'
_atom_sites_solution_hydrogens geom
_atom_sites_solution_primary iterative
_audit_creation_method SHELXL-2018/3
_cell_angle_alpha 90
_cell_angle_beta 113.148(14)
_cell_angle_gamma 90
_cell_formula_units_Z 4
_cell_length_a 11.7356(14)
_cell_length_b 9.2401(8)
_cell_length_c 11.3970(14)
_cell_measurement_reflns_used 7396
_cell_measurement_temperature 213(2)
_cell_measurement_theta_max 25.96
_cell_measurement_theta_min 2.90
_cell_volume 1136.4(2)
_computing_cell_refinement
;
X-Area Recipe (Stoe, 2015)
;
_computing_data_collection
;
X-Area WinXpose (Stoe, 2016)
;
_computing_data_reduction
;
X-Area (Stoe, 2016)
;
_computing_molecular_graphics
;
DIAMOND (Brandenburg, 2019)
;
_computing_publication_material
;
Olex2 (Dolomanov <i>et al.</i>,  2009)
;
_computing_structure_refinement
;
SHELXL (Sheldrick, 2015b)
;
_computing_structure_solution
;
<i>SHELXT</i> (Sheldrick, 2015a)
;
_diffrn_ambient_temperature 213(2)
_diffrn_measured_fraction_theta_full 0.984
_diffrn_measured_fraction_theta_max 0.971
_diffrn_measurement_device_type 'STOE IPDS 2'
_diffrn_measurement_method rotation
_diffrn_radiation_type MoK\a
_diffrn_radiation_wavelength 0.71073
_diffrn_reflns_av_R_equivalents 0.0780
_diffrn_reflns_av_unetI/netI 0.0673
_diffrn_reflns_limit_h_max 13
_diffrn_reflns_limit_h_min -13
_diffrn_reflns_limit_k_max 11
_diffrn_reflns_limit_k_min -11
_diffrn_reflns_limit_l_max 13
_diffrn_reflns_limit_l_min -13
_diffrn_reflns_number 7396
_diffrn_reflns_theta_full 25.242
_diffrn_reflns_theta_max 25.956
_diffrn_reflns_theta_min 2.902
_exptl_absorpt_coefficient_mu 0.086
_exptl_absorpt_correction_type none
_exptl_crystal_colour 'clear yellow'
_exptl_crystal_density_diffrn 1.270
_exptl_crystal_description block
_exptl_crystal_F_000 464
_exptl_crystal_size_max 0.330
_exptl_crystal_size_mid 0.150
_exptl_crystal_size_min 0.120
_refine_diff_density_max 0.183
_refine_diff_density_min -0.170
_refine_ls_extinction_method none
_refine_ls_goodness_of_fit_ref 0.940
_refine_ls_hydrogen_treatment constr
_refine_ls_matrix_type full
_refine_ls_number_parameters 147
_refine_ls_number_reflns 2159
_refine_ls_number_restraints 0
_refine_ls_restrained_S_all 0.940
_refine_ls_R_factor_all 0.0746
_refine_ls_R_factor_gt 0.0410
_refine_ls_shift/su_max 0.000
_refine_ls_shift/su_mean 0.000
_refine_ls_structure_factor_coef Fsqd
_refine_ls_weighting_details 'w=1/[\s^2^(Fo^2^)+(0.0469P)^2^] where P=(Fo^2^+2Fc^2^)/3'
_refine_ls_weighting_scheme calc
_refine_ls_wR_factor_gt 0.0871
_refine_ls_wR_factor_ref 0.0969
_reflns_number_gt 1414
_reflns_number_total 2159
_reflns_threshold_expression 'I > 2\s(I)'
_cod_data_source_file wm5685sup1.cif
_cod_data_source_block 1
_cod_original_sg_symbol_H-M 'P 21/c'
_cod_database_code 2022812
_shelx_space_group_comment
;
The symmetry employed for this shelxl refinement is uniquely defined
by the following loop, which should always be used as a source of
symmetry information in preference to the above space-group names.
They are only intended as comments.
;
_shelx_estimated_absorpt_t_min 0.972
_shelx_estimated_absorpt_t_max 0.990

loop_
_space_group_symop_operation_xyz
'x, y, z'
'-x, y+1/2, -z+1/2'
'-x, -y, -z'
'x, -y-1/2, z-1/2'

loop_
_atom_site_type_symbol
_atom_site_label
_atom_site_fract_x
_atom_site_fract_y
_atom_site_fract_z
_atom_site_U_iso_or_equiv
_atom_site_adp_type
_atom_site_calc_flag
_atom_site_occupancy
_atom_site_disorder_assembly
_atom_site_disorder_group
C C1 0.29032(19) 0.4837(2) 1.16212(15) 0.0391(5) Uani d 1 . .
H H1 0.2334 0.4136 1.1724 0.059 Uiso calc 1 . .
H H2 0.2718 0.5790 1.1858 0.059 Uiso calc 1 . .
H H3 0.3747 0.4574 1.2165 0.059 Uiso calc 1 . .
C C2 0.27629(16) 0.48567(19) 1.02452(14) 0.0284(4) Uani d 1 . .
C C3 0.34838(15) 0.58355(17) 0.98050(14) 0.0239(4) Uani d 1 . .
C C4 0.43034(16) 0.69625(18) 1.06114(14) 0.0265(4) Uani d 1 . .
C C5 0.4992(2) 0.7943(2) 1.00520(17) 0.0404(5) Uani d 1 . .
H H4 0.4405 0.8413 0.9294 0.061 Uiso calc 1 . .
H H5 0.5571 0.7374 0.9827 0.061 Uiso calc 1 . .
H H6 0.5442 0.8670 1.0676 0.061 Uiso calc 1 . .
C C6 0.34363(15) 0.56658(17) 0.85623(14) 0.0244(4) Uani d 1 . .
H H7 0.3949 0.6277 0.8324 0.029 Uiso calc 1 . .
C C7 0.27877(17) 0.45955(19) 0.64354(14) 0.0297(4) Uani d 1 . .
H H9 0.2677 0.3573 0.6186 0.036 Uiso calc 1 . .
H H10 0.3610 0.4890 0.6492 0.036 Uiso calc 1 . .
C C8 0.18161(16) 0.54814(17) 0.53978(14) 0.0235(4) Uani d 1 . .
C C9 0.15894(17) 0.51739(19) 0.41290(15) 0.0307(4) Uani d 1 . .
H H11 0.2017 0.4412 0.3935 0.037 Uiso calc 1 . .
C C10 0.07407(18) 0.5979(2) 0.31512(15) 0.0353(5) Uani d 1 . .
H H12 0.0588 0.5754 0.2298 0.042 Uiso calc 1 . .
C C11 0.01179(18) 0.7110(2) 0.34239(16) 0.0363(5) Uani d 1 . .
H H13 -0.0444 0.7670 0.2760 0.044 Uiso calc 1 . .
C C12 0.03245(19) 0.7418(2) 0.46829(17) 0.0394(5) Uani d 1 . .
H H14 -0.0108 0.8178 0.4873 0.047 Uiso calc 1 . .
C C13 0.11704(17) 0.66035(19) 0.56594(16) 0.0329(4) Uani d 1 . .
H H15 0.1307 0.6816 0.6511 0.040 Uiso calc 1 . .
N N 0.27486(14) 0.47394(15) 0.76962(11) 0.0290(4) Uani d 1 . .
H H8 0.2245 0.4184 0.7884 0.035 Uiso calc 1 . .
O O1 0.20370(13) 0.39610(15) 0.95112(11) 0.0439(4) Uani d 1 . .
O O2 0.44589(13) 0.71536(15) 1.17367(10) 0.0418(4) Uani d 1 . .

loop_
_atom_site_aniso_label
_atom_site_aniso_U_11
_atom_site_aniso_U_22
_atom_site_aniso_U_33
_atom_site_aniso_U_12
_atom_site_aniso_U_13
_atom_site_aniso_U_23
C1 0.0467(13) 0.0475(12) 0.0277(9) -0.0032(10) 0.0196(9) 0.0032(8)
C2 0.0266(10) 0.0345(10) 0.0231(8) 0.0034(8) 0.0087(7) 0.0020(7)
C3 0.0247(10) 0.0277(9) 0.0173(7) 0.0044(7) 0.0063(7) 0.0020(6)
C4 0.0271(10) 0.0277(9) 0.0220(8) 0.0066(7) 0.0068(7) -0.0002(7)
C5 0.0527(14) 0.0324(10) 0.0329(9) -0.0132(9) 0.0135(9) -0.0055(8)
C6 0.0246(10) 0.0226(8) 0.0234(8) 0.0020(7) 0.0066(7) 0.0039(7)
C7 0.0372(11) 0.0319(9) 0.0194(8) 0.0020(8) 0.0104(7) -0.0029(7)
C8 0.0253(10) 0.0253(8) 0.0197(8) -0.0045(7) 0.0087(7) -0.0024(6)
C9 0.0364(11) 0.0335(10) 0.0230(8) 0.0026(8) 0.0125(7) -0.0022(7)
C10 0.0423(12) 0.0435(11) 0.0186(8) -0.0020(9) 0.0105(8) 0.0006(8)
C11 0.0345(12) 0.0358(11) 0.0311(9) 0.0005(8) 0.0049(8) 0.0089(8)
C12 0.0378(12) 0.0376(11) 0.0389(10) 0.0106(9) 0.0107(9) -0.0035(8)
C13 0.0345(11) 0.0383(10) 0.0239(8) 0.0019(8) 0.0092(8) -0.0076(7)
N 0.0351(9) 0.0317(8) 0.0184(7) -0.0059(7) 0.0087(6) -0.0007(6)
O1 0.0468(9) 0.0559(9) 0.0285(7) -0.0222(7) 0.0145(6) -0.0036(6)
O2 0.0464(9) 0.0535(8) 0.0232(6) -0.0082(7) 0.0111(6) -0.0115(6)

loop_
_atom_type_symbol
_atom_type_description
_atom_type_scat_dispersion_real
_atom_type_scat_dispersion_imag
_atom_type_scat_source
C C 0.0033 0.0016 'International Tables Vol C Tables 4.2.6.8 and 6.1.1.4'
H H 0.0000 0.0000 'International Tables Vol C Tables 4.2.6.8 and 6.1.1.4'
N N 0.0061 0.0033 'International Tables Vol C Tables 4.2.6.8 and 6.1.1.4'
O O 0.0106 0.0060 'International Tables Vol C Tables 4.2.6.8 and 6.1.1.4'

loop_
_geom_angle_atom_site_label_1
_geom_angle_atom_site_label_2
_geom_angle_atom_site_label_3
_geom_angle_site_symmetry_1
_geom_angle_site_symmetry_3
_geom_angle
_geom_angle_publ_flag
C2 C1 H1 . . 109.5 ?
C2 C1 H2 . . 109.5 ?
H1 C1 H2 . . 109.5 ?
C2 C1 H3 . . 109.5 ?
H1 C1 H3 . . 109.5 ?
H2 C1 H3 . . 109.5 ?
O1 C2 C3 . . 121.22(14) ?
O1 C2 C1 . . 117.12(16) ?
C3 C2 C1 . . 121.60(15) ?
C6 C3 C2 . . 118.70(15) ?
C6 C3 C4 . . 117.82(15) ?
C2 C3 C4 . . 123.44(14) ?
O2 C4 C3 . . 122.95(16) ?
O2 C4 C5 . . 117.85(16) ?
C3 C4 C5 . . 119.20(14) ?
C4 C5 H4 . . 109.5 ?
C4 C5 H5 . . 109.5 ?
H4 C5 H5 . . 109.5 ?
C4 C5 H6 . . 109.5 ?
H4 C5 H6 . . 109.5 ?
H5 C5 H6 . . 109.5 ?
N C6 C3 . . 126.77(16) ?
N C6 H7 . . 116.6 ?
C3 C6 H7 . . 116.6 ?
N C7 C8 . . 114.34(15) ?
N C7 H9 . . 108.7 ?
C8 C7 H9 . . 108.7 ?
N C7 H10 . . 108.7 ?
C8 C7 H10 . . 108.7 ?
H9 C7 H10 . . 107.6 ?
C13 C8 C9 . . 118.63(16) ?
C13 C8 C7 . . 122.88(14) ?
C9 C8 C7 . . 118.47(15) ?
C10 C9 C8 . . 120.64(17) ?
C10 C9 H11 . . 119.7 ?
C8 C9 H11 . . 119.7 ?
C11 C10 C9 . . 120.23(16) ?
C11 C10 H12 . . 119.9 ?
C9 C10 H12 . . 119.9 ?
C10 C11 C12 . . 119.73(17) ?
C10 C11 H13 . . 120.1 ?
C12 C11 H13 . . 120.1 ?
C13 C12 C11 . . 119.84(18) ?
C13 C12 H14 . . 120.1 ?
C11 C12 H14 . . 120.1 ?
C8 C13 C12 . . 120.91(16) ?
C8 C13 H15 . . 119.5 ?
C12 C13 H15 . . 119.5 ?
C6 N C7 . . 123.33(16) ?
C6 N H8 . . 118.3 ?
C7 N H8 . . 118.3 ?

loop_
_geom_bond_atom_site_label_1
_geom_bond_atom_site_label_2
_geom_bond_site_symmetry_2
_geom_bond_distance
_geom_bond_publ_flag
C1 C2 . 1.511(2) y
C1 H1 . 0.9700 ?
C1 H2 . 0.9700 ?
C1 H3 . 0.9700 ?
C2 O1 . 1.245(2) y
C2 C3 . 1.456(2) y
C3 C6 . 1.404(2) y
C3 C4 . 1.469(2) y
C4 O2 . 1.2350(19) y
C4 C5 . 1.512(3) y
C5 H4 . 0.9700 ?
C5 H5 . 0.9700 ?
C5 H6 . 0.9700 ?
C6 N . 1.316(2) y
C6 H7 . 0.9400 ?
C7 N . 1.462(2) y
C7 C8 . 1.519(2) y
C7 H9 . 0.9800 ?
C7 H10 . 0.9800 ?
C8 C13 . 1.384(2) y
C8 C9 . 1.393(2) y
C9 C10 . 1.384(2) y
C9 H11 . 0.9400 ?
C10 C11 . 1.379(3) y
C10 H12 . 0.9400 ?
C11 C12 . 1.388(3) y
C11 H13 . 0.9400 ?
C12 C13 . 1.386(2) y
C12 H14 . 0.9400 ?
C13 H15 . 0.9400 ?
N H8 . 0.8700 ?

loop_
_geom_hbond_atom_site_label_D
_geom_hbond_atom_site_label_H
_geom_hbond_atom_site_label_A
_geom_hbond_site_symmetry_A
_geom_hbond_distance_DH
_geom_hbond_distance_HA
_geom_hbond_distance_DA
_geom_hbond_angle_DHA
N H8 O1 . 0.87 1.97 2.6177(18) 129.7
C6 H7 O2 4_575 0.94 2.57 3.434(2) 153.7

loop_
_geom_torsion_atom_site_label_1
_geom_torsion_atom_site_label_2
_geom_torsion_atom_site_label_3
_geom_torsion_atom_site_label_4
_geom_torsion_site_symmetry_1
_geom_torsion_site_symmetry_2
_geom_torsion_site_symmetry_3
_geom_torsion_site_symmetry_4
_geom_torsion
_geom_torsion_publ_flag
O1 C2 C3 C6 . . . . -5.9(2) ?
C1 C2 C3 C6 . . . . 171.41(17) ?
O1 C2 C3 C4 . . . . 176.69(17) ?
C1 C2 C3 C4 . . . . -6.0(3) ?
C6 C3 C4 O2 . . . . -176.37(17) ?
C2 C3 C4 O2 . . . . 1.1(3) ?
C6 C3 C4 C5 . . . . 3.8(2) ?
C2 C3 C4 C5 . . . . -178.77(16) ?
C2 C3 C6 N . . . . 3.6(3) ?
C4 C3 C6 N . . . . -178.82(15) ?
N C7 C8 C13 . . . . 16.1(2) ?
N C7 C8 C9 . . . . -165.58(16) ?
C13 C8 C9 C10 . . . . 0.3(3) ?
C7 C8 C9 C10 . . . . -178.03(17) ?
C8 C9 C10 C11 . . . . 0.8(3) ?
C9 C10 C11 C12 . . . . -1.5(3) ?
C10 C11 C12 C13 . . . . 1.1(3) ?
C9 C8 C13 C12 . . . . -0.7(3) ?
C7 C8 C13 C12 . . . . 177.57(18) ?
C11 C12 C13 C8 . . . . 0.0(3) ?
C3 C6 N C7 . . . . -177.67(16) ?
C8 C7 N C6 . . . . -94.4(2) y

_cod_database_fobs_code 2022812
